data_7200087
loop_
_publ_author_name
'Kendrick, John'
'Gourlay, Matthew D.'
'Neumann, Marcus A.'
'Leusen, Frank J. J.'

_publ_section_title
;
 Predicting spontaneous racemate resolution using recent developments in
 crystal structure prediction
;
_journal_issue 11
_journal_name_full CrystEngComm
_journal_page_first 2391
_journal_page_last 2399
_journal_paper_doi 10.1039/b909038j
_journal_volume 11
_journal_year 2009
_space_group_IT_number 14
_symmetry_cell_setting monoclinic
_symmetry_Int_Tables_number 14
_symmetry_space_group_name_Hall '-P 2ybc'
_symmetry_space_group_name_H-M 'P 1 21/c 1'
_cell_angle_alpha 90.000000
_cell_angle_beta 61.484904
_cell_angle_gamma 90.000000
_cell_length_a 7.310736
_cell_length_b 9.547768
_cell_length_c 8.515060
_cell_volume 522.260
_cod_data_source_file 4HMO_racemic.cif
_cod_data_source_block 4HMO_R_20
_cod_original_sg_symbol_H-M 'P 2_1/c'
_cod_struct_determination_method theoretical
_cod_database_code 7200087

loop_
_symmetry_equiv_pos_site_id
_symmetry_equiv_pos_as_xyz
1 x,y,z
2 -x,y+1/2,-z+1/2
3 -x,-y,-z
4 x,-y+1/2,z+1/2

loop_
_atom_site_label
_atom_site_type_symbol
_atom_site_fract_x
_atom_site_fract_y
_atom_site_fract_z
C46 C 0.216735 0.105195 1.217302
C47 C 0.342572 0.220729 1.081229
O48 O 0.365482 0.172052 0.910278
C49 C 0.298511 0.036563 0.927820
N50 N 0.218266 -0.005257 1.098511
O51 O 0.318320 -0.029683 0.795329
C52 C -0.004011 0.149960 1.353097
O53 O -0.108366 0.223340 1.272651
H54 H 0.298555 0.070591 1.290213
H55 H -0.188294 0.155170 1.239616
H56 H 0.498046 0.234939 1.067083
H57 H 0.179961 -0.108239 1.139626
H58 H -0.094883 0.057298 1.425184
H59 H 0.262247 0.321588 1.111670
H60 H 0.005423 0.219729 1.451481
